data_2205070
loop_
_publ_author_name
'He, Hong-Yin'
'Zhu, Long-Guan'
'Ng, Seik Weng'

_publ_section_title
;<i>catena</i>-Poly[[[bis(\m-4-cyanobenzoato-\k^2^<i>O</i>:<i>O</i>)bis[(4-cyanobenzoato-\k^2^<i>O,O</i>')cobalt(II)]]-di-\m-4,4'-bipyridine-\k^4^<i>N</i>:<i>N</i>']
 dihydrate dimethylformamide tetrasolvate]
;
_journal_issue 2
_journal_name_full 'Acta Crystallographica Section E'
_journal_page_first m311
_journal_page_last m313
_journal_paper_doi 10.1107/S1600536805001054
_journal_volume 61
_journal_year 2005
_chemical_formula_iupac '[Co2 (C8 H4 N O2)4 (C10 H8 N2)2], 2H2 O, 4C3 H7 N O'
_chemical_formula_moiety 'C52 H32 Co2 N8 O8, 2H2 O, 4C3 H7 N O'
_chemical_formula_sum 'C64 H64 Co2 N12 O14'
_chemical_formula_weight 1343.14
_chemical_name_systematic
;
catena-Poly[[[bis(\m-4-cyanobenzoato-\k^2^O:O)bis[(4-cyanobenzoato-
\k^2^O,O')cobalt(II)]]-di-\m-4,4'-bipyridine-\k^4^N:N'] dihydrate
dimethylformamide tetrasolvate]
;
_space_group_IT_number 14
_symmetry_cell_setting monoclinic
_symmetry_space_group_name_Hall '-P 2ybc'
_symmetry_space_group_name_H-M 'P 1 21/c 1'
_atom_sites_solution_hydrogens geom
_atom_sites_solution_primary direct
_atom_sites_solution_secondary difmap
_audit_creation_method SHELXL-97
_cell_angle_alpha 90.00
_cell_angle_beta 110.011(2)
_cell_angle_gamma 90.00
_cell_formula_units_Z 2
_cell_length_a 17.6227(9)
_cell_length_b 11.3661(5)
_cell_length_c 17.1939(7)
_cell_measurement_reflns_used 29299
_cell_measurement_temperature 173(2)
_cell_measurement_theta_max 27.5
_cell_measurement_theta_min 1.2
_cell_volume 3236.0(3)
_computing_cell_refinement RAPID-AUTO
_computing_data_collection 'RAPID-AUTO (Rigaku, 1998)'
_computing_data_reduction 'CrystalStructure (Rigaku/MSC, 2002)'
_computing_molecular_graphics 'ORTEPII (Johnson, 1976)'
_computing_publication_material SHELXL97
_computing_structure_refinement 'SHELXL97 (Sheldrick, 1997)'
_computing_structure_solution 'SHELXS97 (Sheldrick, 1997)'
_diffrn_ambient_temperature 173(2)
_diffrn_measured_fraction_theta_full 0.99
_diffrn_measured_fraction_theta_max 0.99
_diffrn_measurement_device_type 'Rigaku R-AXIS RAPID'
_diffrn_measurement_method \w
_diffrn_radiation_monochromator graphite
_diffrn_radiation_source 'fine-focus sealed tube'
_diffrn_radiation_type MoK\a
_diffrn_radiation_wavelength 0.71073
_diffrn_reflns_av_R_equivalents 0.050
_diffrn_reflns_av_sigmaI/netI 0.032
_diffrn_reflns_limit_h_max 20
_diffrn_reflns_limit_h_min -20
_diffrn_reflns_limit_k_max 11
_diffrn_reflns_limit_k_min -13
_diffrn_reflns_limit_l_max 20
_diffrn_reflns_limit_l_min -20
_diffrn_reflns_number 23077
_diffrn_reflns_theta_full 25.0
_diffrn_reflns_theta_max 25.0
_diffrn_reflns_theta_min 1.2
_diffrn_standards_decay_% 0
_diffrn_standards_interval_count 0
_diffrn_standards_interval_time 0
_diffrn_standards_number 0
_exptl_absorpt_coefficient_mu 0.586
_exptl_absorpt_correction_T_max 0.949
_exptl_absorpt_correction_T_min 0.641
_exptl_absorpt_correction_type multi-scan
_exptl_absorpt_process_details '(ABSCOR; Higashi, 1995)'
_exptl_crystal_colour Red
_exptl_crystal_density_diffrn 1.378
_exptl_crystal_density_method 'not measured'
_exptl_crystal_description Needle
_exptl_crystal_F_000 1396
_exptl_crystal_size_max 0.30
_exptl_crystal_size_mid 0.18
_exptl_crystal_size_min 0.09
_refine_diff_density_max 1.06
_refine_diff_density_min -0.60
_refine_ls_extinction_method none
_refine_ls_goodness_of_fit_ref 1.11
_refine_ls_hydrogen_treatment constr
_refine_ls_matrix_type full
_refine_ls_number_parameters 419
_refine_ls_number_reflns 5653
_refine_ls_number_restraints 0
_refine_ls_restrained_S_all 1.11
_refine_ls_R_factor_all 0.083
_refine_ls_R_factor_gt 0.065
_refine_ls_shift/su_max 0.001
_refine_ls_shift/su_mean 0.000
_refine_ls_structure_factor_coef Fsqd
_refine_ls_weighting_details 'calc w = 1/[\s^2^(Fo^2^)+(0.0939P)^2^+6.7732P] where P = (Fo^2^+2Fc^2^)/3'
_refine_ls_weighting_scheme calc
_refine_ls_wR_factor_gt 0.175
_refine_ls_wR_factor_ref 0.188
_reflns_number_gt 4559
_reflns_number_total 5653
_reflns_threshold_expression I>2\s(I)
_cod_data_source_file hb6139.cif
_cod_data_source_block I
_cod_depositor_comments
;
The following automatic conversions were performed:
'_exptl_absorpt_correction_type' value 'Multi-scan' changed to
'multi-scan' according to
'/home/saulius/struct/CIF-dictionaries/cif_core.dic' dictionary named
'cif_core.dic' version 2.4.1 from 2010-06-29.

Automatic conversion script
Id: cif_fix_enum 1527 2010-12-29 10:47:43Z saulius 

The following automatic conversions were performed:

'_exptl_absorpt_correction_type' value 'Multi-scan' changed to
'multi-scan' according to
/home/saulius/struct/CIF-dictionaries/cif_core.dic dictionary named
'cif_core.dic' version 2.4.1 from 2010-06-29.

Automatic conversion script
Id: cif_fix_values 1715 2011-07-08 13:25:40Z adriana 
;
_cod_original_sg_symbol_H-M 'P 21/c'
_cod_database_code 2205070
_cod_database_fobs_code 2205070

loop_
_symmetry_equiv_pos_as_xyz
'x, y, z'
'-x, y+1/2, -z+1/2'
'-x, -y, -z'
'x, -y-1/2, z-1/2'

loop_
_atom_site_label
_atom_site_fract_x
_atom_site_fract_y
_atom_site_fract_z
_atom_site_U_iso_or_equiv
_atom_site_adp_type
_atom_site_calc_flag
_atom_site_refinement_flags
_atom_site_occupancy
_atom_site_type_symbol
Co1 0.43203(3) 0.53041(4) 0.37799(3) 0.0232(2) Uani d . 1 Co
O1 0.5503(2) 0.5222(2) 0.3853(2) 0.0296(6) Uani d . 1 O
O2 0.5940(2) 0.4636(3) 0.5162(2) 0.0344(7) Uani d . 1 O
O3 0.3040(2) 0.5428(3) 0.3044(2) 0.0369(7) Uani d . 1 O
O4 0.3935(2) 0.5408(3) 0.2415(2) 0.0337(7) Uani d . 1 O
O5 0.1870(3) 0.9846(6) 0.3173(4) 0.099(2) Uani d . 1 O
O6 0.2909(4) 0.2142(5) 0.5336(4) 0.106(2) Uani d . 1 O
O1w 0.1730(10) 0.720(2) 0.3202(11) 0.318(8) Uani d . 1 O
N5 0.0881(5) 1.1194(8) 0.2967(4) 0.103(3) Uani d . 1 N
N6 0.2234(2) 0.2451(4) 0.6211(3) 0.0440(10) Uani d . 1 N
N1 0.4290(2) 0.3434(3) 0.3754(2) 0.0266(7) Uani d . 1 N
N2 0.4378(2) -0.2820(3) 0.3824(2) 0.0296(8) Uani d . 1 N
N3 0.9794(3) 0.3747(7) 0.4301(4) 0.092(2) Uani d . 1 N
N4 0.0137(3) 0.6357(6) -0.1281(3) 0.078(2) Uani d . 1 N
C1 0.4700(3) 0.2827(4) 0.3357(3) 0.0305(9) Uani d . 1 C
C2 0.4736(3) 0.1613(4) 0.3339(3) 0.0307(9) Uani d . 1 C
C3 0.4328(2) 0.0952(3) 0.3768(2) 0.0262(8) Uani d . 1 C
C4 0.3910(3) 0.1582(4) 0.4181(3) 0.0303(9) Uani d . 1 C
C5 0.3900(3) 0.2796(4) 0.4160(3) 0.0299(9) Uani d . 1 C
C6 0.3787(3) -0.2203(4) 0.3949(4) 0.051(2) Uani d . 1 C
C7 0.3749(3) -0.0995(4) 0.3931(4) 0.0490(10) Uani d . 1 C
C8 0.4352(2) -0.0352(3) 0.3782(3) 0.0274(9) Uani d . 1 C
C9 0.4962(3) -0.0985(4) 0.3646(3) 0.0315(9) Uani d . 1 C
C10 0.4948(3) -0.2201(4) 0.3671(3) 0.0304(9) Uani d . 1 C
C11 0.6038(3) 0.4843(3) 0.4491(3) 0.0262(9) Uani d . 1 C
C12 0.6860(2) 0.4605(3) 0.4438(3) 0.0275(9) Uani d . 1 C
C13 0.6959(3) 0.4482(4) 0.3682(3) 0.0370(10) Uani d . 1 C
C14 0.7713(3) 0.4246(5) 0.3628(3) 0.0450(10) Uani d . 1 C
C15 0.8373(3) 0.4161(5) 0.4361(3) 0.0460(10) Uani d . 1 C
C16 0.8280(3) 0.4290(5) 0.5120(3) 0.0490(10) Uani d . 1 C
C17 0.7527(3) 0.4495(4) 0.5164(3) 0.0390(10) Uani d . 1 C
C18 0.9170(3) 0.3919(6) 0.4319(4) 0.063(2) Uani d . 1 C
C19 0.3216(3) 0.5499(3) 0.2394(3) 0.0295(9) Uani d . 1 C
C20 0.2553(3) 0.5700(4) 0.1578(3) 0.0330(10) Uani d . 1 C
C21 0.1755(3) 0.5627(5) 0.1540(3) 0.0430(10) Uani d . 1 C
C22 0.1138(3) 0.5805(5) 0.0795(3) 0.0520(10) Uani d . 1 C
C23 0.1322(3) 0.6053(5) 0.0091(3) 0.0450(10) Uani d . 1 C
C24 0.2115(3) 0.6130(5) 0.0123(3) 0.0490(10) Uani d . 1 C
C25 0.2734(3) 0.5951(5) 0.0873(3) 0.0430(10) Uani d . 1 C
C26 0.0662(3) 0.6229(6) -0.0688(3) 0.057(2) Uani d . 1 C
C27 0.1618(8) 1.0708(13) 0.3334(7) 0.146(5) Uani d . 1 C
C28 0.0255(9) 1.0816(15) 0.2338(8) 0.230(10) Uani d . 1 C
C29 0.0820(10) 1.2340(10) 0.3260(7) 0.215(9) Uani d . 1 C
C30 0.2831(7) 0.2219(8) 0.5971(9) 0.139(5) Uani d . 1 C
C31 0.1444(5) 0.2590(10) 0.5708(9) 0.182(7) Uani d . 1 C
C32 0.2368(9) 0.2518(9) 0.7068(5) 0.161(6) Uani d . 1 C
H1w1 0.2150 0.6829 0.3149 0.382 Uiso d . 1 H
H1w2 0.1862 0.7951 0.3181 0.382 Uiso d . 1 H
H1 0.4983 0.3258 0.3070 0.037 Uiso calc R 1 H
H2 0.5032 0.1230 0.3043 0.037 Uiso calc R 1 H
H4 0.3629 0.1176 0.4481 0.036 Uiso calc R 1 H
H5 0.3603 0.3202 0.4445 0.036 Uiso calc R 1 H
H6 0.3368 -0.2623 0.4058 0.062 Uiso calc R 1 H
H7 0.3309 -0.0603 0.4020 0.059 Uiso calc R 1 H
H9 0.5390 -0.0589 0.3536 0.038 Uiso calc R 1 H
H10 0.5374 -0.2618 0.3572 0.036 Uiso calc R 1 H
H13 0.6505 0.4559 0.3189 0.044 Uiso calc R 1 H
H14 0.7777 0.4145 0.3106 0.054 Uiso calc R 1 H
H16 0.8736 0.4236 0.5613 0.059 Uiso calc R 1 H
H17 0.7460 0.4562 0.5688 0.046 Uiso calc R 1 H
H21 0.1633 0.5454 0.2025 0.052 Uiso calc R 1 H
H22 0.0591 0.5759 0.0766 0.062 Uiso calc R 1 H
H24 0.2236 0.6304 -0.0362 0.059 Uiso calc R 1 H
H25 0.3281 0.6001 0.0902 0.051 Uiso calc R 1 H
H27 0.1976 1.1139 0.3784 0.175 Uiso calc R 1 H
H28a -0.0241 1.0923 0.2467 0.342 Uiso calc R 1 H
H28b 0.0326 0.9980 0.2242 0.342 Uiso calc R 1 H
H28c 0.0217 1.1267 0.1840 0.342 Uiso calc R 1 H
H29a 0.0359 1.2384 0.3451 0.323 Uiso calc R 1 H
H29b 0.0750 1.2911 0.2812 0.323 Uiso calc R 1 H
H29c 0.1317 1.2529 0.3721 0.323 Uiso calc R 1 H
H30 0.3319 0.2079 0.6418 0.167 Uiso calc R 1 H
H31a 0.1159 0.3072 0.5990 0.273 Uiso calc R 1 H
H31b 0.1185 0.1812 0.5585 0.273 Uiso calc R 1 H
H31c 0.1425 0.2969 0.5191 0.273 Uiso calc R 1 H
H32a 0.2172 0.3275 0.7194 0.242 Uiso calc R 1 H
H32b 0.2948 0.2447 0.7378 0.242 Uiso calc R 1 H
H32c 0.2078 0.1877 0.7227 0.242 Uiso calc R 1 H

loop_
_atom_site_aniso_label
_atom_site_aniso_U_11
_atom_site_aniso_U_22
_atom_site_aniso_U_33
_atom_site_aniso_U_12
_atom_site_aniso_U_13
_atom_site_aniso_U_23
Co1 0.0293(3) 0.0142(3) 0.0306(3) 0.0009(2) 0.0161(2) 0.0012(2)
O1 0.030(2) 0.0220(10) 0.041(2) 0.0030(10) 0.0180(10) 0.0070(10)
O2 0.046(2) 0.030(2) 0.038(2) -0.0010(10) 0.028(2) -0.0020(10)
O3 0.037(2) 0.041(2) 0.037(2) -0.0020(10) 0.0180(10) 0.0010(10)
O4 0.036(2) 0.031(2) 0.039(2) 0.0030(10) 0.0180(10) 0.0040(10)
O5 0.084(4) 0.138(5) 0.091(4) 0.050(4) 0.049(3) 0.035(4)
O6 0.151(5) 0.093(4) 0.128(5) -0.001(4) 0.119(5) -0.009(3)
O1w 0.29(2) 0.34(2) 0.334(19) 0.024(15) 0.12(2) -0.05(2)
N5 0.100(5) 0.150(7) 0.076(4) 0.067(5) 0.054(4) 0.051(5)
N6 0.039(2) 0.053(3) 0.041(2) -0.003(2) 0.017(2) -0.003(2)
N1 0.037(2) 0.015(2) 0.033(2) 0.0010(10) 0.019(2) 0.0020(10)
N2 0.034(2) 0.016(2) 0.043(2) 0.0010(10) 0.019(2) 0.001(2)
N3 0.041(3) 0.136(6) 0.112(5) 0.013(3) 0.040(3) -0.010(4)
N4 0.059(3) 0.119(5) 0.045(3) 0.011(3) 0.007(3) 0.009(3)
C1 0.044(2) 0.021(2) 0.035(2) -0.001(2) 0.025(2) 0.001(2)
C2 0.043(2) 0.020(2) 0.038(2) 0.000(2) 0.026(2) 0.000(2)
C3 0.032(2) 0.018(2) 0.031(2) 0.000(2) 0.014(2) -0.001(2)
C4 0.042(2) 0.021(2) 0.036(2) -0.005(2) 0.023(2) 0.001(2)
C5 0.040(2) 0.022(2) 0.037(2) 0.000(2) 0.025(2) -0.003(2)
C6 0.046(3) 0.018(2) 0.109(5) -0.001(2) 0.051(3) 0.003(3)
C7 0.046(3) 0.019(2) 0.100(4) 0.007(2) 0.047(3) 0.006(2)
C8 0.033(2) 0.018(2) 0.032(2) 0.001(2) 0.014(2) 0.000(2)
C9 0.038(2) 0.019(2) 0.045(2) -0.002(2) 0.024(2) 0.001(2)
C10 0.036(2) 0.021(2) 0.042(2) 0.001(2) 0.023(2) -0.001(2)
C11 0.035(2) 0.011(2) 0.036(2) -0.001(2) 0.019(2) -0.006(2)
C12 0.031(2) 0.019(2) 0.036(2) 0.001(2) 0.016(2) 0.001(2)
C13 0.032(2) 0.040(3) 0.040(2) 0.006(2) 0.016(2) 0.000(2)
C14 0.043(3) 0.053(3) 0.048(3) 0.006(2) 0.028(2) -0.003(2)
C15 0.035(2) 0.047(3) 0.063(3) 0.005(2) 0.026(2) 0.001(3)
C16 0.033(2) 0.061(3) 0.049(3) 0.003(2) 0.010(2) -0.002(3)
C17 0.041(3) 0.040(3) 0.036(2) 0.000(2) 0.015(2) -0.001(2)
C18 0.048(3) 0.074(4) 0.076(4) 0.009(3) 0.031(3) 0.002(3)
C19 0.036(2) 0.021(2) 0.036(2) -0.002(2) 0.018(2) 0.000(2)
C20 0.039(2) 0.029(2) 0.035(2) -0.002(2) 0.016(2) -0.002(2)
C21 0.042(3) 0.052(3) 0.041(3) -0.001(2) 0.020(2) 0.006(2)
C22 0.035(3) 0.071(4) 0.050(3) -0.002(3) 0.016(2) 0.003(3)
C23 0.045(3) 0.046(3) 0.039(3) 0.002(2) 0.009(2) 0.000(2)
C24 0.052(3) 0.063(3) 0.036(3) 0.004(3) 0.018(2) 0.006(2)
C25 0.040(3) 0.052(3) 0.038(3) -0.001(2) 0.016(2) 0.001(2)
C26 0.052(3) 0.071(4) 0.045(3) 0.004(3) 0.012(3) 0.002(3)
C27 0.160(10) 0.200(13) 0.115(8) 0.094(10) 0.098(8) 0.081(9)
C28 0.190(10) 0.29(2) 0.140(10) -0.110(10) -0.030(10) 0.120(10)
C29 0.35(2) 0.21(2) 0.081(7) 0.13(2) 0.070(10) 0.013(9)
C30 0.180(10) 0.072(5) 0.250(10) -0.023(6) 0.170(10) -0.022(7)
C31 0.061(5) 0.128(9) 0.29(2) -0.008(6) -0.028(8) 0.070(10)
C32 0.31(2) 0.082(7) 0.064(5) 0.022(8) 0.029(8) -0.005(5)

loop_
_atom_type_symbol
_atom_type_description
_atom_type_scat_dispersion_real
_atom_type_scat_dispersion_imag
_atom_type_scat_source
C C 0.0033 0.0016 'International Tables Vol C Tables 4.2.6.8 and 6.1.1.4'
H H 0.0000 0.0000 'International Tables Vol C Tables 4.2.6.8 and 6.1.1.4'
N N 0.0061 0.0033 'International Tables Vol C Tables 4.2.6.8 and 6.1.1.4'
O O 0.0106 0.0060 'International Tables Vol C Tables 4.2.6.8 and 6.1.1.4'
Co Co 0.3494 0.9721 'International Tables Vol C Tables 4.2.6.8 and 6.1.1.4'

loop_
_geom_angle_atom_site_label_1
_geom_angle_atom_site_label_2
_geom_angle_atom_site_label_3
_geom_angle_site_symmetry_1
_geom_angle_site_symmetry_3
_geom_angle
_geom_angle_publ_flag
O1 Co1 O2 . 3_666 119.10(10) yes
O1 Co1 O3 . . 150.20(10) yes
O1 Co1 O4 . . 90.20(10) yes
O1 Co1 N1 . . 88.50(10) yes
O1 Co1 N2 . 1_565 90.50(10) yes
O2 Co1 O3 3_666 . 90.70(10) yes
O2 Co1 O4 3_666 . 150.50(10) yes
O2 Co1 N1 3_666 . 92.30(10) yes
O2 Co1 N2 3_666 1_565 87.50(10) yes
O3 Co1 O4 . . 60.00(10) yes
O3 Co1 N1 . . 92.20(10) yes
O3 Co1 N2 . 1_565 89.00(10) yes
O4 Co1 N1 . . 92.00(10) yes
O4 Co1 N2 . 1_565 88.70(10) yes
N1 Co1 N2 . 1_565 178.70(10) yes
C11 O1 Co1 . . 121.0(3) no
C11 O2 Co1 . 3_666 166.4(3) no
C19 O3 Co1 . . 89.9(3) no
C19 O4 Co1 . . 88.6(2) no
C28 N5 C27 . . 130.0(10) no
C28 N5 C29 . . 117.0(10) no
C27 N5 C29 . . 113.0(10) no
C30 N6 C31 . . 126.0(10) no
C30 N6 C32 . . 119.0(10) no
C31 N6 C32 . . 114.9(9) no
C1 N1 C5 . . 116.5(3) no
C1 N1 Co1 . . 120.7(3) no
C5 N1 Co1 . . 122.7(3) no
C10 N2 C6 . . 116.1(4) no
C10 N2 Co1 . 1_545 123.6(3) no
C6 N2 Co1 . 1_545 120.1(3) no
N1 C1 C2 . . 124.1(4) no
C1 C2 C3 . . 119.0(4) no
C4 C3 C2 . . 116.6(4) no
C4 C3 C8 . . 121.7(4) no
C2 C3 C8 . . 121.6(4) no
C5 C4 C3 . . 120.5(4) no
N1 C5 C4 . . 123.2(4) no
N2 C6 C7 . . 123.9(4) no
C6 C7 C8 . . 119.8(4) no
C9 C8 C7 . . 116.7(4) no
C9 C8 C3 . . 122.6(4) no
C7 C8 C3 . . 120.8(4) no
C8 C9 C10 . . 119.5(4) no
N2 C10 C9 . . 124.0(4) no
O2 C11 O1 . . 125.0(4) no
O2 C11 C12 . . 117.6(4) no
O1 C11 C12 . . 117.4(4) no
C13 C12 C17 . . 119.6(4) no
C13 C12 C11 . . 120.8(4) no
C17 C12 C11 . . 119.6(4) no
C12 C13 C14 . . 121.1(4) no
C13 C14 C15 . . 118.3(5) no
C16 C15 C14 . . 121.0(4) no
C16 C15 C18 . . 119.7(5) no
C14 C15 C18 . . 119.2(5) no
C17 C16 C15 . . 120.1(5) no
C16 C17 C12 . . 119.9(4) no
N3 C18 C15 . . 178.6(8) no
O4 C19 O3 . . 121.3(4) no
O4 C19 C20 . . 119.6(4) no
O3 C19 C20 . . 119.1(4) no
C25 C20 C21 . . 120.3(4) no
C25 C20 C19 . . 120.6(4) no
C21 C20 C19 . . 119.2(4) no
C22 C21 C20 . . 119.9(5) no
C21 C22 C23 . . 119.7(5) no
C24 C23 C22 . . 120.9(5) no
C24 C23 C26 . . 120.5(5) no
C22 C23 C26 . . 118.7(5) no
C23 C24 C25 . . 119.3(5) no
C20 C25 C24 . . 120.0(5) no
N4 C26 C23 . . 178.2(7) no
O5 C27 N5 . . 129(2) no
O6 C30 N6 . . 134.0(10) no
H1w1 O1w H1w2 . . 102.7 no
N1 C1 H1 . . 117.9 no
C2 C1 H1 . . 117.9 no
C1 C2 H2 . . 120.5 no
C3 C2 H2 . . 120.5 no
C5 C4 H4 . . 119.7 no
C3 C4 H4 . . 119.7 no
N1 C5 H5 . . 118.4 no
C4 C5 H5 . . 118.4 no
N2 C6 H6 . . 118.1 no
C7 C6 H6 . . 118.1 no
C6 C7 H7 . . 120.1 no
C8 C7 H7 . . 120.1 no
C8 C9 H9 . . 120.2 no
C10 C9 H9 . . 120.2 no
N2 C10 H10 . . 118.0 no
C9 C10 H10 . . 118.0 no
C12 C13 H13 . . 119.5 no
C14 C13 H13 . . 119.5 no
C13 C14 H14 . . 120.9 no
C15 C14 H14 . . 120.9 no
C17 C16 H16 . . 120.0 no
C15 C16 H16 . . 120.0 no
C16 C17 H17 . . 120.0 no
C12 C17 H17 . . 120.0 no
C22 C21 H21 . . 120.1 no
C20 C21 H21 . . 120.1 no
C21 C22 H22 . . 120.2 no
C23 C22 H22 . . 120.2 no
C23 C24 H24 . . 120.3 no
C25 C24 H24 . . 120.3 no
C20 C25 H25 . . 120.0 no
C24 C25 H25 . . 120.0 no
O5 C27 H27 . . 115.7 no
N5 C27 H27 . . 115.7 no
N5 C28 H28a . . 109.5 no
N5 C28 H28b . . 109.5 no
H28a C28 H28b . . 109.5 no
N5 C28 H28c . . 109.5 no
H28a C28 H28c . . 109.5 no
H28b C28 H28c . . 109.5 no
N5 C29 H29a . . 109.5 no
N5 C29 H29b . . 109.5 no
H29a C29 H29b . . 109.5 no
N5 C29 H29c . . 109.5 no
H29a C29 H29c . . 109.5 no
H29b C29 H29c . . 109.5 no
O6 C30 H30 . . 112.8 no
N6 C30 H30 . . 112.8 no
N6 C31 H31a . . 109.5 no
N6 C31 H31b . . 109.5 no
H31a C31 H31b . . 109.5 no
N6 C31 H31c . . 109.5 no
H31a C31 H31c . . 109.5 no
H31b C31 H31c . . 109.5 no
N6 C32 H32a . . 109.5 no
N6 C32 H32b . . 109.5 no
H32a C32 H32b . . 109.5 no
N6 C32 H32c . . 109.5 no
H32a C32 H32c . . 109.5 no
H32b C32 H32c . . 109.5 no

loop_
_geom_bond_atom_site_label_1
_geom_bond_atom_site_label_2
_geom_bond_site_symmetry_2
_geom_bond_distance
_geom_bond_publ_flag
Co1 O1 . 2.046(3) yes
Co1 O2 3_666 2.025(3) yes
Co1 O3 . 2.181(3) yes
Co1 O4 . 2.211(3) yes
Co1 N1 . 2.127(3) yes
Co1 N2 1_565 2.135(3) yes
O1 C11 . 1.253(5) no
O2 C11 . 1.245(5) no
O2 Co1 3_666 2.025(3) no
O3 C19 . 1.261(5) no
O4 C19 . 1.259(5) no
O5 C27 . 1.150(10) no
O6 C30 . 1.150(10) no
N5 C28 . 1.320(10) no
N5 C27 . 1.350(10) no
N5 C29 . 1.42(2) no
N6 C30 . 1.282(9) no
N6 C31 . 1.373(9) no
N6 C32 . 1.413(9) no
N1 C1 . 1.342(5) no
N1 C5 . 1.347(5) no
N2 C10 . 1.326(5) no
N2 C6 . 1.332(6) no
N2 Co1 1_545 2.135(3) no
N3 C18 . 1.129(7) no
N4 C26 . 1.127(7) no
C1 C2 . 1.382(6) no
C2 C3 . 1.410(6) no
C3 C4 . 1.385(6) no
C3 C8 . 1.483(5) no
C4 C5 . 1.380(6) no
C6 C7 . 1.375(6) no
C7 C8 . 1.384(6) no
C8 C9 . 1.380(6) no
C9 C10 . 1.383(6) no
C11 C12 . 1.505(6) no
C12 C13 . 1.378(6) no
C12 C17 . 1.397(6) no
C13 C14 . 1.388(6) no
C14 C15 . 1.395(7) no
C15 C16 . 1.377(7) no
C15 C18 . 1.456(7) no
C16 C17 . 1.375(7) no
C19 C20 . 1.504(6) no
C20 C25 . 1.385(6) no
C20 C21 . 1.387(7) no
C21 C22 . 1.382(7) no
C22 C23 . 1.385(7) no
C23 C24 . 1.383(7) no
C23 C26 . 1.455(7) no
C24 C25 . 1.390(7) no
O1w H1w1 . 0.88 no
O1w H1w2 . 0.89 no
C1 H1 . 0.95 no
C2 H2 . 0.95 no
C4 H4 . 0.95 no
C5 H5 . 0.95 no
C6 H6 . 0.95 no
C7 H7 . 0.95 no
C9 H9 . 0.95 no
C10 H10 . 0.95 no
C13 H13 . 0.95 no
C14 H14 . 0.95 no
C16 H16 . 0.95 no
C17 H17 . 0.95 no
C21 H21 . 0.95 no
C22 H22 . 0.95 no
C24 H24 . 0.95 no
C25 H25 . 0.95 no
C27 H27 . 0.95 no
C28 H28a . 0.98 no
C28 H28b . 0.98 no
C28 H28c . 0.98 no
C29 H29a . 0.98 no
C29 H29b . 0.98 no
C29 H29c . 0.98 no
C30 H30 . 0.95 no
C31 H31a . 0.98 no
C31 H31b . 0.98 no
C31 H31c . 0.98 no
C32 H32a . 0.98 no
C32 H32b . 0.98 no
C32 H32c . 0.98 no

loop_
_geom_hbond_atom_site_label_D
_geom_hbond_atom_site_label_H
_geom_hbond_atom_site_label_A
_geom_hbond_distance_DH
_geom_hbond_distance_HA
_geom_hbond_distance_DA
_geom_hbond_angle_DHA
_geom_hbond_publ_flag
O1w H1w1 O3 0.88 2.29 3.14(2) 165 y
O1w H1w2 O5 0.89 2.15 3.02(2) 165 y

loop_
_geom_torsion_atom_site_label_1
_geom_torsion_atom_site_label_2
_geom_torsion_atom_site_label_3
_geom_torsion_atom_site_label_4
_geom_torsion_site_symmetry_1
_geom_torsion
_geom_torsion_publ_flag
O2 Co1 O1 C11 3_666 22.7(3) no
N1 Co1 O1 C11 . -69.1(3) no
N2 Co1 O1 C11 1_565 110.2(3) no
O3 Co1 O1 C11 . -160.9(3) no
O4 Co1 O1 C11 . -161.1(3) no
O2 Co1 O3 C19 3_666 174.4(2) no
O1 Co1 O3 C19 . -2.5(4) no
N1 Co1 O3 C19 . -93.3(2) no
N2 Co1 O3 C19 1_565 86.8(2) no
O4 Co1 O3 C19 . -2.3(2) no
O2 Co1 O4 C19 3_666 -4.6(4) no
O1 Co1 O4 C19 . -177.8(2) no
N1 Co1 O4 C19 . 93.7(2) no
N2 Co1 O4 C19 1_565 -87.4(2) no
O3 Co1 O4 C19 . 2.3(2) no
O2 Co1 N1 C1 3_666 -155.3(3) no
O1 Co1 N1 C1 . -36.3(3) no
O3 Co1 N1 C1 . 113.9(3) no
O4 Co1 N1 C1 . 53.9(3) no
O2 Co1 N1 C5 3_666 21.3(3) no
O1 Co1 N1 C5 . 140.4(3) no
O3 Co1 N1 C5 . -69.4(3) no
O4 Co1 N1 C5 . -129.5(3) no
C5 N1 C1 C2 . 0.5(7) no
Co1 N1 C1 C2 . 177.3(3) no
N1 C1 C2 C3 . -0.7(7) no
C1 C2 C3 C4 . 0.2(6) no
C1 C2 C3 C8 . -179.3(4) no
C2 C3 C4 C5 . 0.4(6) no
C8 C3 C4 C5 . 179.8(4) no
C1 N1 C5 C4 . 0.2(6) no
Co1 N1 C5 C4 . -176.6(3) no
C3 C4 C5 N1 . -0.6(7) no
C10 N2 C6 C7 . -0.3(8) no
Co1 N2 C6 C7 1_545 -175.4(5) no
N2 C6 C7 C8 . -1.0(10) no
C6 C7 C8 C9 . 1.0(8) no
C6 C7 C8 C3 . -179.3(5) no
C4 C3 C8 C9 . -156.3(4) no
C2 C3 C8 C9 . 23.2(6) no
C4 C3 C8 C7 . 24.0(7) no
C2 C3 C8 C7 . -156.6(5) no
C7 C8 C9 C10 . -0.5(7) no
C3 C8 C9 C10 . 179.7(4) no
C6 N2 C10 C9 . 0.8(7) no
Co1 N2 C10 C9 1_545 175.7(3) no
C8 C9 C10 N2 . -0.4(7) no
Co1 O2 C11 O1 3_666 -52.7(15) no
Co1 O2 C11 C12 3_666 128.1(12) no
Co1 O1 C11 O2 . -10.0(5) no
Co1 O1 C11 C12 . 169.1(2) no
O2 C11 C12 C13 . 161.1(4) no
O1 C11 C12 C13 . -18.1(6) no
O2 C11 C12 C17 . -18.1(6) no
O1 C11 C12 C17 . 162.7(4) no
C17 C12 C13 C14 . 0.1(7) no
C11 C12 C13 C14 . -179.1(4) no
C12 C13 C14 C15 . -1.3(8) no
C13 C14 C15 C16 . 1.0(8) no
C13 C14 C15 C18 . -179.8(5) no
C14 C15 C16 C17 . 0.5(8) no
C18 C15 C16 C17 . -178.7(5) no
C15 C16 C17 C12 . -1.7(8) no
C13 C12 C17 C16 . 1.4(7) no
C11 C12 C17 C16 . -179.4(4) no
Co1 O4 C19 O3 . -4.0(4) no
Co1 O4 C19 C20 . 175.8(3) no
Co1 O3 C19 O4 . 4.0(4) no
Co1 O3 C19 C20 . -175.7(3) no
O4 C19 C20 C25 . -9.2(6) no
O3 C19 C20 C25 . 170.6(4) no
O4 C19 C20 C21 . 170.6(4) no
O3 C19 C20 C21 . -9.6(6) no
C25 C20 C21 C22 . 0.0(8) no
C19 C20 C21 C22 . -179.8(5) no
C20 C21 C22 C23 . 0.2(8) no
C21 C22 C23 C24 . -0.4(9) no
C21 C22 C23 C26 . 179.6(5) no
C22 C23 C24 C25 . 0.3(8) no
C26 C23 C24 C25 . -179.6(5) no
C21 C20 C25 C24 . -0.1(7) no
C19 C20 C25 C24 . 179.7(5) no
C23 C24 C25 C20 . -0.1(8) no
C28 N5 C27 O5 . 0.3(18) no
C29 N5 C27 O5 . -172.0(10) no
C31 N6 C30 O6 . 6(2) no
C32 N6 C30 O6 . -178.0(10) no
